data_1502226
loop_
_publ_author_name
'Yao, Ming'
'Lu, Chong-Dao'

_publ_section_title
;
 Three-component reactions of sulfonylimidates, silyl glyoxylates and
 N-tert-butanesulfinyl aldimines: an efficient, diastereoselective, and
 enantioselective synthesis of Cyclic N-sulfonylamidines.
;
_journal_issue 10
_journal_name_full 'Organic letters'
_journal_page_first 2782
_journal_page_last 2785
_journal_paper_doi 10.1021/ol201029b
_journal_volume 13
_journal_year 2011
_chemical_absolute_configuration syn
_chemical_formula_moiety 'C29 H32 N2 O8 S'
_chemical_formula_sum 'C29 H32 N2 O8 S'
_chemical_formula_weight 568.64
_chemical_name_systematic
; 
 ? 
;
_space_group_IT_number 19
_symmetry_cell_setting orthorhombic
_symmetry_space_group_name_Hall 'P 2ac 2ab'
_symmetry_space_group_name_H-M 'P 21 21 21'
_atom_sites_solution_hydrogens geom
_atom_sites_solution_primary direct
_atom_sites_solution_secondary difmap
_audit_creation_method SHELXL-97
_cell_angle_alpha 90.00
_cell_angle_beta 90.00
_cell_angle_gamma 90.00
_cell_formula_units_Z 4
_cell_length_a 10.792(9)
_cell_length_b 15.356(12)
_cell_length_c 17.730(14)
_cell_measurement_temperature 296(2)
_cell_volume 2938(4)
_computing_cell_refinement 'Bruker SAINT'
_computing_data_collection 'Bruker APEX2'
_computing_data_reduction 'Bruker SAINT'
_computing_molecular_graphics 'Bruker SHELXTL'
_computing_publication_material 'Bruker SHELXTL'
_computing_structure_refinement 'SHELXL-97 (Sheldrick, 1997)'
_computing_structure_solution 'SHELXS-97 (Sheldrick, 1990)'
_diffrn_ambient_temperature 296(2)
_diffrn_measured_fraction_theta_full 1.000
_diffrn_measured_fraction_theta_max 1.000
_diffrn_measurement_device_type 'Bruker APEX-II CCD'
_diffrn_radiation_monochromator graphite
_diffrn_radiation_source 'fine-focus sealed tube'
_diffrn_radiation_type MoK\a
_diffrn_radiation_wavelength 0.71073
_diffrn_reflns_av_R_equivalents 0.0734
_diffrn_reflns_av_sigmaI/netI 0.0872
_diffrn_reflns_limit_h_max 12
_diffrn_reflns_limit_h_min -12
_diffrn_reflns_limit_k_max 18
_diffrn_reflns_limit_k_min -18
_diffrn_reflns_limit_l_max 21
_diffrn_reflns_limit_l_min -15
_diffrn_reflns_number 15082
_diffrn_reflns_theta_full 25.00
_diffrn_reflns_theta_max 25.00
_diffrn_reflns_theta_min 2.21
_exptl_absorpt_coefficient_mu 0.161
_exptl_absorpt_correction_T_max 0.9787
_exptl_absorpt_correction_T_min 0.9421
_exptl_absorpt_correction_type numerical
_exptl_crystal_colour colorless
_exptl_crystal_density_diffrn 1.285
_exptl_crystal_density_method 'not measured'
_exptl_crystal_description block
_exptl_crystal_F_000 1824
_exptl_crystal_size_max 0.374
_exptl_crystal_size_mid 0.336
_exptl_crystal_size_min 0.134
_refine_diff_density_max 0.203
_refine_diff_density_min -0.199
_refine_diff_density_rms 0.041
_refine_ls_abs_structure_details 'Flack H D (1983), Acta Cryst. A39, 876-881'
_refine_ls_abs_structure_Flack -0.03(12)
_refine_ls_extinction_coef 0.0075(7)
_refine_ls_extinction_expression Fc^*^=kFc[1+0.001xFc^2^\l^3^/sin(2\q)]^-1/4^
_refine_ls_extinction_method SHELXL
_refine_ls_goodness_of_fit_ref 0.982
_refine_ls_hydrogen_treatment constr
_refine_ls_matrix_type full
_refine_ls_number_parameters 368
_refine_ls_number_reflns 5169
_refine_ls_number_restraints 0
_refine_ls_restrained_S_all 0.982
_refine_ls_R_factor_all 0.1090
_refine_ls_R_factor_gt 0.0509
_refine_ls_shift/su_max 0.000
_refine_ls_shift/su_mean 0.000
_refine_ls_structure_factor_coef Fsqd
_refine_ls_weighting_details 'calc w=1/[\s^2^(Fo^2^)+(0.0475P)^2^+0.0000P] where P=(Fo^2^+2Fc^2^)/3'
_refine_ls_weighting_scheme calc
_refine_ls_wR_factor_gt 0.0994
_refine_ls_wR_factor_ref 0.1218
_reflns_number_gt 3020
_reflns_number_total 5169
_reflns_threshold_expression >2sigma(I)
_cod_data_source_file ol201029b_si_001.cif
_cod_data_source_block 1
_cod_depositor_comments
;
The following automatic conversions were performed:

'_symmetry_cell_setting' value 'Orthorhombic' changed to
'orthorhombic' according to
/home/saulius/struct/CIF-dictionaries/cif_core.dic dictionary named
'cif_core.dic' version 2.4.1 from 2010-06-29.

Automatic conversion script
Id: cif_fix_values 1715 2011-07-08 13:25:40Z adriana 
;
_cod_original_sg_symbol_H-M 'P 21 21 21 '
_cod_database_code 1502226

loop_
_symmetry_equiv_pos_as_xyz
'x, y, z'
'-x+1/2, -y, z+1/2'
'-x, y+1/2, -z+1/2'
'x+1/2, -y+1/2, -z'

loop_
_atom_site_label
_atom_site_type_symbol
_atom_site_fract_x
_atom_site_fract_y
_atom_site_fract_z
_atom_site_U_iso_or_equiv
_atom_site_adp_type
_atom_site_occupancy
_atom_site_symmetry_multiplicity
_atom_site_calc_flag
_atom_site_refinement_flags
C1 C -0.0033(4) 0.9919(2) 0.1862(2) 0.0489(11) Uani 1 1 d .
C2 C -0.1283(4) 0.9851(3) 0.1753(2) 0.0636(13) Uani 1 1 d .
H2 H -0.1619 0.9368 0.1512 0.076 Uiso 1 1 calc R
C3 C -0.2035(5) 1.0515(3) 0.2011(3) 0.0714(14) Uani 1 1 d .
H3 H -0.2886 1.0481 0.1930 0.086 Uiso 1 1 calc R
C4 C -0.1559(5) 1.1222(3) 0.2382(2) 0.0663(13) Uani 1 1 d .
C5 C -0.0306(5) 1.1270(3) 0.2483(3) 0.0697(14) Uani 1 1 d .
H5 H 0.0034 1.1748 0.2729 0.084 Uiso 1 1 calc R
C6 C 0.0455(4) 1.0622(3) 0.2229(2) 0.0648(13) Uani 1 1 d .
H6 H 0.1306 1.0660 0.2305 0.078 Uiso 1 1 calc R
C7 C 0.4921(4) 1.0068(3) 0.0092(3) 0.0703(14) Uani 1 1 d .
C8 C 0.0969(4) 0.9802(2) -0.1011(2) 0.0519(10) Uani 1 1 d .
C9 C 0.1513(4) 0.7885(3) -0.1463(3) 0.0588(11) Uani 1 1 d .
O2 O 0.1880(4) 0.7608(3) -0.2140(2) 0.1333(16) Uani 1 1 d .
C12 C 0.0934(8) 0.7004(4) -0.2352(4) 0.115(2) Uani 1 1 d .
H12 H 0.0900 0.6700 -0.2805 0.138 Uiso 1 1 calc R
C11 C 0.0153(6) 0.6949(4) -0.1824(4) 0.099(2) Uani 1 1 d .
H11 H -0.0558 0.6607 -0.1827 0.119 Uiso 1 1 calc R
C13 C 0.0820(5) 1.1518(3) 0.0385(3) 0.0738(14) Uani 1 1 d .
H13 H 0.0280 1.1239 0.0714 0.089 Uiso 1 1 calc R
C14 C 0.1490(7) 1.2213(3) 0.0633(4) 0.100(2) Uani 1 1 d .
H14 H 0.1399 1.2408 0.1127 0.120 Uiso 1 1 calc R
C15 C 0.3105(4) 0.8075(2) -0.0414(2) 0.0485(10) Uani 1 1 d .
C16 C 0.0928(4) 1.1221(2) -0.0340(3) 0.0589(11) Uani 1 1 d .
C17 C 0.1723(5) 1.1640(3) -0.0827(3) 0.0816(15) Uani 1 1 d .
H17 H 0.1805 1.1450 -0.1322 0.098 Uiso 1 1 calc R
C18 C 0.2400(6) 1.2347(4) -0.0573(5) 0.107(2) Uani 1 1 d .
H18 H 0.2932 1.2638 -0.0899 0.129 Uiso 1 1 calc R
C19 C 0.2284(7) 1.2618(4) 0.0163(5) 0.112(2) Uani 1 1 d .
H19 H 0.2755 1.3084 0.0336 0.135 Uiso 1 1 calc R
C20 C 0.6158(4) 0.9773(3) 0.0397(3) 0.0878(16) Uani 1 1 d .
H20A H 0.6031 0.9438 0.0848 0.132 Uiso 1 1 calc R
H20B H 0.6659 1.0272 0.0511 0.132 Uiso 1 1 calc R
H20C H 0.6569 0.9420 0.0026 0.132 Uiso 1 1 calc R
C21 C 0.5004(6) 1.0449(3) -0.0688(3) 0.0989(18) Uani 1 1 d .
H21A H 0.5287 1.0010 -0.1033 0.148 Uiso 1 1 calc R
H21B H 0.5576 1.0927 -0.0687 0.148 Uiso 1 1 calc R
H21C H 0.4201 1.0651 -0.0842 0.148 Uiso 1 1 calc R
C22 C -0.2417(5) 1.1922(3) 0.2674(3) 0.0952(18) Uani 1 1 d .
H22A H -0.3255 1.1784 0.2537 0.143 Uiso 1 1 calc R
H22B H -0.2191 1.2473 0.2457 0.143 Uiso 1 1 calc R
H22C H -0.2350 1.1956 0.3213 0.143 Uiso 1 1 calc R
C23 C 0.4299(6) 1.0675(3) 0.0654(4) 0.114(2) Uani 1 1 d .
H23A H 0.3466 1.0791 0.0494 0.172 Uiso 1 1 calc R
H23B H 0.4753 1.1212 0.0681 0.172 Uiso 1 1 calc R
H23C H 0.4286 1.0405 0.1143 0.172 Uiso 1 1 calc R
C24 C 0.0167(4) 1.0466(3) -0.0605(2) 0.0545(11) Uani 1 1 d .
H24 H -0.0245 1.0190 -0.0174 0.065 Uiso 1 1 calc R
C25 C -0.1594(5) 1.0155(4) -0.1330(3) 0.1029(19) Uani 1 1 d .
H25A H -0.1197 0.9738 -0.1653 0.154 Uiso 1 1 calc R
H25B H -0.2264 1.0428 -0.1597 0.154 Uiso 1 1 calc R
H25C H -0.1910 0.9866 -0.0891 0.154 Uiso 1 1 calc R
C26 C 0.1517(3) 0.8919(2) 0.0146(2) 0.0444(10) Uani 1 1 d .
C27 C 0.2266(4) 0.8118(2) 0.0262(2) 0.0482(10) Uani 1 1 d .
H27A H 0.1737 0.7608 0.0287 0.058 Uiso 1 1 calc R
H27B H 0.2744 0.8157 0.0724 0.058 Uiso 1 1 calc R
C28 C 0.2301(4) 0.8501(2) -0.1036(2) 0.0475(10) Uani 1 1 d .
H28 H 0.2836 0.8820 -0.1387 0.057 Uiso 1 1 calc R
C10 C 0.0528(4) 0.7478(3) -0.1247(2) 0.0580(13) Uani 1 1 d .
H10 H 0.0142 0.7535 -0.0781 0.070 Uiso 1 1 calc R
C30 C 0.4262(4) 0.8632(3) -0.0340(2) 0.0527(11) Uani 1 1 d .
N2 N 0.0925(3) 0.93889(18) 0.06234(16) 0.0476(8) Uani 1 1 d .
N3 N 0.1542(3) 0.91199(19) -0.06084(17) 0.0436(8) Uani 1 1 d .
O1 O 0.2120(3) 0.91869(18) 0.18326(15) 0.0658(8) Uani 1 1 d .
O3 O 0.0297(3) 0.82913(15) 0.15934(15) 0.0596(8) Uani 1 1 d .
O5 O 0.5201(3) 0.84535(19) -0.06556(17) 0.0637(8) Uani 1 1 d .
O6 O 0.3427(3) 0.72154(15) -0.05685(18) 0.0633(9) Uani 1 1 d .
H6A H 0.4033 0.7207 -0.0847 0.095 Uiso 1 1 calc R
O7 O -0.0727(3) 1.07937(19) -0.11098(15) 0.0689(8) Uani 1 1 d .
O8 O 0.4044(3) 0.93268(16) 0.00707(16) 0.0637(8) Uani 1 1 d .
O9 O 0.1153(3) 0.98358(19) -0.16703(18) 0.0768(10) Uani 1 1 d .
S1 S 0.09227(10) 0.91051(6) 0.15120(6) 0.0508(3) Uani 1 1 d .

loop_
_atom_site_aniso_label
_atom_site_aniso_U_11
_atom_site_aniso_U_22
_atom_site_aniso_U_33
_atom_site_aniso_U_23
_atom_site_aniso_U_13
_atom_site_aniso_U_12
C1 0.067(3) 0.041(2) 0.039(2) -0.0109(19) 0.002(2) -0.003(2)
C2 0.073(4) 0.062(3) 0.057(3) -0.018(2) 0.005(2) -0.001(3)
C3 0.068(3) 0.075(3) 0.072(3) -0.021(3) 0.006(3) 0.007(3)
C4 0.086(4) 0.058(3) 0.055(3) -0.016(2) 0.007(3) 0.009(3)
C5 0.088(4) 0.056(3) 0.065(3) -0.023(2) 0.000(3) -0.001(3)
C6 0.075(3) 0.064(3) 0.056(3) -0.015(2) -0.002(2) -0.003(3)
C7 0.055(3) 0.050(3) 0.106(4) -0.017(3) -0.005(3) -0.013(2)
C8 0.057(3) 0.050(3) 0.049(3) 0.004(2) 0.000(2) 0.003(2)
C9 0.070(3) 0.059(3) 0.048(3) -0.022(2) 0.004(2) 0.014(3)
O2 0.131(4) 0.148(4) 0.120(4) -0.054(3) 0.023(3) -0.006(3)
C12 0.133(6) 0.102(5) 0.111(5) -0.073(4) -0.034(5) -0.001(5)
C11 0.076(4) 0.077(4) 0.144(6) -0.021(4) -0.025(4) 0.010(3)
C13 0.100(4) 0.048(3) 0.074(3) -0.007(2) -0.015(3) 0.009(3)
C14 0.143(6) 0.052(3) 0.106(5) -0.018(3) -0.021(4) 0.008(4)
C15 0.048(3) 0.039(2) 0.058(3) -0.0037(19) 0.008(2) 0.002(2)
C16 0.068(3) 0.040(2) 0.069(3) 0.006(2) -0.014(3) 0.007(2)
C17 0.098(4) 0.063(3) 0.084(4) 0.008(3) 0.004(3) -0.006(3)
C18 0.116(6) 0.059(4) 0.147(6) 0.012(4) -0.010(5) -0.021(4)
C19 0.139(7) 0.055(4) 0.143(7) -0.008(4) -0.045(5) 0.001(4)
C20 0.061(4) 0.085(4) 0.117(4) -0.004(3) -0.016(3) -0.014(3)
C21 0.093(4) 0.067(3) 0.137(5) 0.021(3) -0.017(4) -0.018(3)
C22 0.109(5) 0.084(4) 0.093(4) -0.036(3) 0.006(3) 0.024(4)
C23 0.097(5) 0.070(3) 0.177(6) -0.061(4) 0.002(4) -0.012(3)
C24 0.061(3) 0.053(3) 0.050(3) 0.005(2) -0.004(2) 0.013(2)
C25 0.077(4) 0.113(4) 0.119(5) 0.011(4) -0.030(3) -0.013(4)
C26 0.046(2) 0.042(2) 0.046(3) -0.0014(19) 0.0010(19) -0.009(2)
C27 0.053(3) 0.037(2) 0.055(3) 0.0024(19) -0.001(2) 0.003(2)
C28 0.049(3) 0.046(2) 0.047(3) -0.005(2) 0.010(2) -0.001(2)
C10 0.062(3) 0.056(3) 0.055(3) -0.019(2) 0.017(2) -0.025(2)
C30 0.054(3) 0.045(2) 0.060(3) -0.001(2) 0.002(2) 0.003(2)
N2 0.059(2) 0.0492(19) 0.0347(19) -0.0017(14) 0.0022(17) 0.0030(18)
N3 0.051(2) 0.0386(17) 0.041(2) -0.0026(16) 0.0061(15) 0.0007(17)
O1 0.0601(19) 0.0758(19) 0.0614(19) -0.0097(16) -0.0197(15) 0.0049(16)
O3 0.078(2) 0.0410(16) 0.0598(18) 0.0012(14) -0.0046(16) -0.0084(14)
O5 0.052(2) 0.0632(19) 0.076(2) -0.0052(16) 0.0098(17) 0.0050(16)
O6 0.061(2) 0.0408(16) 0.088(3) -0.0128(15) 0.0124(16) 0.0028(14)
O7 0.074(2) 0.0684(19) 0.0640(19) 0.0076(16) -0.0178(16) 0.0086(18)
O8 0.0544(18) 0.0457(16) 0.091(2) -0.0205(15) 0.0060(17) -0.0050(15)
O9 0.107(3) 0.073(2) 0.050(2) 0.0109(15) 0.0144(18) 0.0173(18)
S1 0.0627(7) 0.0473(6) 0.0424(6) -0.0037(5) -0.0040(6) 0.0017(6)

loop_
_atom_type_symbol
_atom_type_description
_atom_type_scat_dispersion_real
_atom_type_scat_dispersion_imag
_atom_type_scat_source
C C 0.0033 0.0016 'International Tables Vol C Tables 4.2.6.8 and 6.1.1.4'
H H 0.0000 0.0000 'International Tables Vol C Tables 4.2.6.8 and 6.1.1.4'
O O 0.0106 0.0060 'International Tables Vol C Tables 4.2.6.8 and 6.1.1.4'
S S 0.1246 0.1234 'International Tables Vol C Tables 4.2.6.8 and 6.1.1.4'
N N 0.0061 0.0033 'International Tables Vol C Tables 4.2.6.8 and 6.1.1.4'

loop_
_geom_angle_atom_site_label_1
_geom_angle_atom_site_label_2
_geom_angle_atom_site_label_3
_geom_angle
C6 C1 C2 120.6(4)
C6 C1 S1 120.7(4)
C2 C1 S1 118.8(3)
C1 C2 C3 118.5(4)
C4 C3 C2 121.6(5)
C5 C4 C3 118.5(4)
C5 C4 C22 121.6(5)
C3 C4 C22 119.9(5)
C6 C5 C4 120.8(4)
C5 C6 C1 120.1(4)
O8 C7 C21 108.3(4)
O8 C7 C20 110.0(4)
C21 C7 C20 113.2(5)
O8 C7 C23 101.9(4)
C21 C7 C23 113.1(5)
C20 C7 C23 109.8(5)
O9 C8 N3 117.2(4)
O9 C8 C24 122.2(4)
N3 C8 C24 120.6(4)
C10 C9 O2 110.8(4)
C10 C9 C28 129.1(4)
O2 C9 C28 119.6(4)
C9 O2 C12 103.4(5)
C11 C12 O2 109.1(5)
C12 C11 C10 108.5(6)
C14 C13 C16 121.3(6)
C19 C14 C13 119.9(6)
O6 C15 C27 110.4(3)
O6 C15 C30 110.3(3)
C27 C15 C30 113.7(3)
O6 C15 C28 113.6(3)
C27 C15 C28 102.2(3)
C30 C15 C28 106.5(3)
C13 C16 C17 119.1(5)
C13 C16 C24 120.4(4)
C17 C16 C24 120.5(4)
C16 C17 C18 119.4(5)
C19 C18 C17 119.9(6)
C14 C19 C18 120.3(6)
O7 C24 C16 107.4(3)
O7 C24 C8 109.2(3)
C16 C24 C8 110.9(4)
N2 C26 N3 121.8(3)
N2 C26 C27 130.2(4)
N3 C26 C27 108.1(3)
C26 C27 C15 104.7(3)
N3 C28 C9 111.0(3)
N3 C28 C15 102.6(3)
C9 C28 C15 114.6(3)
C9 C10 C11 108.1(5)
O5 C30 O8 126.9(4)
O5 C30 C15 121.9(4)
O8 C30 C15 111.0(4)
C26 N2 S1 119.1(3)
C26 N3 C8 130.6(3)
C26 N3 C28 111.7(3)
C8 N3 C28 117.7(3)
C24 O7 C25 112.5(3)
C30 O8 C7 121.6(3)
O1 S1 O3 117.91(17)
O1 S1 N2 111.20(18)
O3 S1 N2 109.35(16)
O1 S1 C1 109.6(2)
O3 S1 C1 108.26(19)
N2 S1 C1 98.82(18)

loop_
_geom_bond_atom_site_label_1
_geom_bond_atom_site_label_2
_geom_bond_distance
C1 C6 1.366(5)
C1 C2 1.366(6)
C1 S1 1.736(4)
C2 C3 1.381(6)
C3 C4 1.370(6)
C4 C5 1.367(6)
C4 C22 1.510(6)
C5 C6 1.366(6)
C7 O8 1.481(5)
C7 C21 1.504(7)
C7 C20 1.510(6)
C7 C23 1.521(7)
C8 O9 1.187(4)
C8 N3 1.411(5)
C8 C24 1.518(6)
C9 C10 1.291(5)
C9 O2 1.335(5)
C9 C28 1.479(5)
O2 C12 1.429(7)
C12 C11 1.262(8)
C11 C10 1.368(7)
C13 C14 1.363(7)
C13 C16 1.369(6)
C14 C19 1.348(8)
C15 O6 1.392(4)
C15 C27 1.503(5)
C15 C30 1.520(6)
C15 C28 1.549(5)
C16 C17 1.377(6)
C16 C24 1.496(6)
C17 C18 1.384(7)
C18 C19 1.375(8)
C24 O7 1.409(5)
C25 O7 1.410(5)
C26 N2 1.283(4)
C26 N3 1.372(5)
C26 C27 1.486(5)
C28 N3 1.466(5)
C30 O5 1.190(5)
C30 O8 1.312(5)
N2 S1 1.635(3)
O1 S1 1.417(3)
O3 S1 1.428(3)
